data_7050420
loop_
_publ_author_name
'Bolm, Carsten'
'Schiffers, Ingo'
'Atodiresei, Iuliana'
'Ozcubukcu, Salih'
'Raabe, Gerhard'

_publ_section_title
;
 A novel asymmetric synthesis of highly enantiomerically enriched
 norbornane-type diamine derivatives
;
_journal_issue 1
_journal_name_full 'New Journal of Chemistry'
_journal_page_first 14
_journal_paper_doi 10.1039/b206943c
_journal_volume 27
_journal_year 2003
_chemical_formula_sum 'C9 H20 Cl2 N2'
_chemical_formula_weight 227.18
_space_group_IT_number 19
_symmetry_cell_setting orthorhombic
_symmetry_space_group_name_Hall 'P 2ac 2ab'
_symmetry_space_group_name_H-M 'P 21 21 21'
_cell_angle_alpha 90.00000
_cell_angle_beta 90.00000
_cell_angle_gamma 90.00000
_cell_formula_units_Z 4
_cell_length_a 6.9118(2)
_cell_length_b 8.1756(2)
_cell_length_c 21.0256(5)
_cell_measurement_temperature 293
_cell_volume 1188.12(5)
_computing_data_reduction 'xtal ADDREF SORTRF'
_computing_molecular_graphics xtal
_computing_publication_material 'xtal BONDLA CIFIO'
_computing_structure_refinement 'xtal CRYLSQ'
_computing_structure_solution xtal
_diffrn_ambient_temperature 293
_diffrn_radiation_type 'Mo K\a'
_diffrn_radiation_wavelength .71073
_diffrn_reflns_av_R_equivalents .042
_diffrn_reflns_av_sigmaI/netI .069
_diffrn_reflns_limit_h_max 10
_diffrn_reflns_limit_h_min -10
_diffrn_reflns_limit_k_max 12
_diffrn_reflns_limit_k_min -12
_diffrn_reflns_limit_l_max 32
_diffrn_reflns_limit_l_min -32
_diffrn_reflns_number 18496
_diffrn_reflns_theta_max 33.24
_diffrn_reflns_theta_min 2.67
_exptl_absorpt_coefficient_mu .509
_exptl_crystal_density_diffrn 1.27
_exptl_crystal_F_000 488
_refine_diff_density_max .755
_refine_diff_density_min -1.116
_refine_ls_extinction_coef .00000
_refine_ls_goodness_of_fit_all 4.385
_refine_ls_goodness_of_fit_ref 1.076
_refine_ls_matrix_type full
_refine_ls_number_constraints 0
_refine_ls_number_parameters 198
_refine_ls_number_reflns 3827
_refine_ls_number_restraints 0
_refine_ls_R_factor_all .062
_refine_ls_R_factor_gt .043
_refine_ls_shift/su_max .003
_refine_ls_structure_factor_coef F
_refine_ls_weighting_scheme calc
_refine_ls_wR_factor_all .212
_refine_ls_wR_factor_ref .048
_reflns_d_resolution_high .648
_reflns_d_resolution_low 7.608
_reflns_Friedel_coverage .747
_reflns_limit_h_max 10
_reflns_limit_h_min 0
_reflns_limit_k_max 12
_reflns_limit_k_min 0
_reflns_limit_l_max 32
_reflns_limit_l_min 0
_reflns_number_gt 3827
_reflns_number_total 4544
_reflns_threshold_expression 'F    >  .00 sig(F   )'
_cod_data_source_file b206943c.txt
_cod_data_source_block 8*2HCl
_cod_original_sg_symbol_Hall p_2ac_2ab
_cod_original_sg_symbol_H-M P_21_21_21
_cod_database_code 7050420

loop_
_symmetry_equiv_pos_as_xyz
+x,+y,+z
1/2-x,-y,1/2+z
1/2+x,1/2-y,-z
-x,1/2+y,1/2-z

loop_
_atom_site_label
_atom_site_fract_x
_atom_site_fract_y
_atom_site_fract_z
_atom_site_U_iso_or_equiv
_atom_site_adp_type
_atom_site_calc_flag
_atom_site_calc_attached_atom
_atom_site_occupancy
_atom_site_disorder_assembly
_atom_site_disorder_group
Cl1 .72275(7) .24329(6) .57490(2) .0215(2) Uani ? ? 1.00000 ? ?
Cl2 .77031(6) .55679(5) .74253(2) .01911(18) Uani ? ? 1.00000 ? ?
N2 .1882(2) .42963(18) .72499(8) .0160(7) Uani ? ? 1.00000 ? ?
N1 .2842(2) .28282(16) .56940(7) .0148(6) Uani ? ? 1.00000 ? ?
C1 .2977(3) .47326(19) .66574(8) .0134(7) Uani ? ? 1.00000 ? ?
C8 .2691(3) .4975(3) .78511(9) .0219(9) Uani ? ? 1.00000 ? ?
C3 .1578(3) .5708(2) .56613(9) .0176(8) Uani ? ? 1.00000 ? ?
C4 .3549(3) .6289(3) .54021(10) .0214(9) Uani ? ? 1.00000 ? ?
C9 .2350(3) .11410(19) .58908(9) .0193(8) Uani ? ? 1.00000 ? ?
C2 .1845(2) .41409(19) .60600(8) .0132(7) Uani ? ? 1.00000 ? ?
C6 .3112(3) .6595(2) .65425(9) .0179(8) Uani ? ? 1.00000 ? ?
C5 .4627(3) .6832(3) .60069(10) .0208(9) Uani ? ? 1.00000 ? ?
C7 .1193(3) .6938(2) .61941(10) .0193(9) Uani ? ? 1.00000 ? ?
H1 .407(3) .425(3) .6710(11) .020(6) Uiso ? ? 1.00000 ? ?
H6 .335(4) .721(3) .6944(12) .027(6) Uiso ? ? 1.00000 ? ?
H3 .066(3) .554(3) .5307(11) .022(6) Uiso ? ? 1.00000 ? ?
H2 .064(3) .369(3) .6216(10) .016(5) Uiso ? ? 1.00000 ? ?
H9c .311(4) .042(3) .5603(10) .026(6) Uiso ? ? 1.00000 ? ?
H8a .248(4) .610(3) .7867(9) .017(5) Uiso ? ? 1.00000 ? ?
H8c .188(4) .444(3) .8188(12) .033(7) Uiso ? ? 1.00000 ? ?
H5a .497(4) .802(3) .5914(12) .036(7) Uiso ? ? 1.00000 ? ?
H9b .096(4) .104(3) .5892(12) .031(7) Uiso ? ? 1.00000 ? ?
H9a .271(4) .100(3) .6321(12) .029(6) Uiso ? ? 1.00000 ? ?
H4a .338(4) .720(3) .5111(11) .021(6) Uiso ? ? 1.00000 ? ?
H8b .409(4) .471(3) .7815(12) .033(7) Uiso ? ? 1.00000 ? ?
H4b .421(3) .548(3) .5183(10) .015(5) Uiso ? ? 1.00000 ? ?
H5b .585(3) .630(3) .6105(10) .016(5) Uiso ? ? 1.00000 ? ?
H7a .109(4) .805(3) .6063(10) .022(6) Uiso ? ? 1.00000 ? ?
H7b .006(4) .670(3) .6469(10) .019(6) Uiso ? ? 1.00000 ? ?
H2a .067(4) .459(3) .7207(11) .025(6) Uiso ? ? 1.00000 ? ?
H1b .259(3) .293(2) .5274(10) .013(5) Uiso ? ? 1.00000 ? ?
H2b .200(4) .322(3) .7286(13) .042(7) Uiso ? ? 1.00000 ? ?
H1a .425(4) .294(3) .5710(11) .019(6) Uiso ? ? 1.00000 ? ?

loop_
_atom_site_aniso_label
_atom_site_aniso_U_11
_atom_site_aniso_U_22
_atom_site_aniso_U_33
_atom_site_aniso_U_12
_atom_site_aniso_U_13
_atom_site_aniso_U_23
Cl1 .01405(17) .0346(2) .0158(2) .00150(18) -.00087(17) -.00270(17)
Cl2 .01347(16) .02242(18) .0214(2) -.00072(16) .00189(16) -.00341(15)
N2 .0129(7) .0174(7) .0175(7) .0001(6) .0006(6) -.0001(6)
N1 .0144(6) .0157(6) .0144(7) .0001(5) .0001(6) -.0011(5)
C1 .0123(7) .0151(7) .0129(7) -.0001(6) .0011(6) -.0001(5)
C8 .0202(9) .0325(9) .0130(8) -.0018(8) -.0024(8) -.0013(7)
C3 .0180(7) .0167(7) .0182(9) .0015(7) -.0019(7) .0015(7)
C4 .0248(9) .0204(8) .0190(9) -.0023(7) .0038(8) .0026(8)
C9 .0222(9) .0143(7) .0213(9) .0025(7) .0018(8) .0018(6)
C2 .0119(7) .0125(7) .0153(8) -.0005(6) -.0004(6) -.0006(6)
C6 .0186(9) .0151(7) .0200(8) -.0037(7) -.0003(7) -.0027(6)
C5 .0197(9) .0193(9) .0234(10) -.0039(7) .0029(8) .0020(7)
C7 .0190(9) .0136(8) .0254(10) .0017(6) .0020(8) .0018(7)

loop_
_atom_type_symbol
_atom_type_description
_atom_type_oxidation_number
_atom_type_number_in_cell
_atom_type_scat_dispersion_real
_atom_type_scat_dispersion_imag
_atom_type_scat_source
C ? 0 36 .002 .002 'Int Tables Vol IV Tables 2.2B and 2.3.1'
H ? 0 80 0 0 'Int Tables Vol IV Tables 2.2B and 2.3.1'
N ? 0 8 .004 .003 'Int Tables Vol IV Tables 2.2B and 2.3.1'
Cl ? 0 8 .132 .159 'Int Tables Vol IV Tables 2.2B and 2.3.1'

loop_
_diffrn_attenuator_code
_diffrn_attenuator_scale
? ?

loop_
_geom_angle_atom_site_label_1
_geom_angle_atom_site_label_2
_geom_angle_atom_site_label_3
_geom_angle_site_symmetry_1
_geom_angle_site_symmetry_2
_geom_angle_site_symmetry_3
_geom_angle
_geom_angle_publ_flag
H2a N2 H2b . . . 112(3) ?
H2a N2 C8 . . . 110.2(16) ?
H2a N2 C1 . . . 109.3(16) ?
H2b N2 C8 . . . 105.2(18) ?
H2b N2 C1 . . . 105.1(18) ?
C8 N2 C1 . . . 115.25(14) ?
H1b N1 H1a . . . 102(2) ?
H1b N1 C9 . . . 108.4(12) ?
H1b N1 C2 . . . 110.3(13) ?
H1a N1 C9 . . . 107.7(13) ?
H1a N1 C2 . . . 112.2(13) ?
C9 N1 C2 . . . 114.87(14) ?
H1 C1 N2 . . . 103.1(15) ?
H1 C1 C6 . . . 114.7(15) ?
H1 C1 C2 . . . 113.9(15) ?
N2 C1 C6 . . . 113.24(14) ?
N2 C1 C2 . . . 110.01(13) ?
C6 C1 C2 . . . 102.14(13) ?
H8a C8 H8b . . . 112(2) ?
H8a C8 H8c . . . 109(2) ?
H8a C8 N2 . . . 109.7(13) ?
H8b C8 H8c . . . 120(2) ?
H8b C8 N2 . . . 102.8(15) ?
H8c C8 N2 . . . 103.0(15) ?
H3 C3 C7 . . . 122.0(15) ?
H3 C3 C4 . . . 110.1(14) ?
H3 C3 C2 . . . 112.0(15) ?
C7 C3 C4 . . . 102.16(15) ?
C7 C3 C2 . . . 99.72(14) ?
C4 C3 C2 . . . 110.03(15) ?
H4b C4 H4a . . . 107(2) ?
H4b C4 C5 . . . 112.3(14) ?
H4b C4 C3 . . . 113.0(15) ?
H4a C4 C5 . . . 110.9(14) ?
H4a C4 C3 . . . 110.5(15) ?
C5 C4 C3 . . . 102.97(16) ?
H9a C9 H9b . . . 104(2) ?
H9a C9 H9c . . . 112(2) ?
H9a C9 N1 . . . 108.8(14) ?
H9b C9 H9c . . . 118(2) ?
H9b C9 N1 . . . 108.0(15) ?
H9c C9 N1 . . . 105.3(13) ?
H2 C2 N1 . . . 107.5(13) ?
H2 C2 C3 . . . 113.4(13) ?
H2 C2 C1 . . . 106.0(13) ?
N1 C2 C3 . . . 111.90(13) ?
N1 C2 C1 . . . 114.07(13) ?
C3 C2 C1 . . . 103.92(13) ?
H6 C6 C7 . . . 116.7(15) ?
H6 C6 C1 . . . 112.2(13) ?
H6 C6 C5 . . . 116.3(15) ?
C7 C6 C1 . . . 101.64(14) ?
C7 C6 C5 . . . 102.33(15) ?
C1 C6 C5 . . . 106.12(15) ?
H5b C5 H5a . . . 105(2) ?
H5b C5 C4 . . . 117.8(13) ?
H5b C5 C6 . . . 112.2(13) ?
H5a C5 C4 . . . 103.3(14) ?
H5a C5 C6 . . . 114.6(15) ?
C4 C5 C6 . . . 103.70(16) ?
H7a C7 H7b . . . 107(2) ?
H7a C7 C3 . . . 115.3(13) ?
H7a C7 C6 . . . 111.8(15) ?
H7b C7 C3 . . . 116.0(13) ?
H7b C7 C6 . . . 111.5(13) ?
C3 C7 C6 . . . 94.51(14) ?

loop_
_geom_bond_atom_site_label_1
_geom_bond_atom_site_label_2
_geom_bond_site_symmetry_1
_geom_bond_site_symmetry_2
_geom_bond_distance
_geom_bond_publ_flag
N2 H2a . . .88(3) ?
N2 H2b . . .89(3) ?
N2 C8 . . 1.489(2) ?
N2 C1 . . 1.501(2) ?
N1 H1b . . .90(2) ?
N1 H1a . . .98(3) ?
N1 C9 . . 1.480(2) ?
N1 C2 . . 1.490(2) ?
C1 H1 . . .86(2) ?
C1 C6 . . 1.544(2) ?
C1 C2 . . 1.557(2) ?
C8 H8a . . .93(2) ?
C8 H8b . . .99(3) ?
C8 H8c . . 1.01(3) ?
C3 H3 . . .99(2) ?
C3 C7 . . 1.529(3) ?
C3 C4 . . 1.542(3) ?
C3 C2 . . 1.542(2) ?
C4 H4b . . .92(2) ?
C4 H4a . . .97(2) ?
C4 C5 . . 1.540(3) ?
C9 H9a . . .94(3) ?
C9 H9b . . .96(3) ?
C9 H9c . . 1.00(2) ?
C2 H2 . . .96(2) ?
C6 H6 . . 1.00(2) ?
C6 C7 . . 1.541(3) ?
C6 C5 . . 1.550(3) ?
C5 H5b . . .97(2) ?
C5 H5a . . 1.02(3) ?
C7 H7a . . .95(2) ?
C7 H7b . . .99(2) ?

loop_
_geom_contact_atom_site_label_1
_geom_contact_atom_site_label_2
_geom_contact_distance
_geom_contact_site_symmetry_1
_geom_contact_site_symmetry_2
_geom_contact_publ_flag
H2a H2b 1.46(4) . . ?
H1b H1a 1.47(3) . . ?
H9b H9a 1.51(4) . . ?
H4a H4b 1.53(3) . . ?
H7a H7b 1.57(3) . . ?
H8a H8c 1.57(3) . . ?
H5a H5b 1.59(3) . . ?
H8a H8b 1.59(3) . . ?
H9c H9a 1.61(3) . . ?
H9c H9b 1.69(4) . . ?
H8c H8b 1.73(4) . . ?
N2 H1 1.89(2) . . ?
C8 H2b 1.92(3) . . ?
C1 H2b 1.93(3) . . ?
C9 H1b 1.96(2) . . ?
N2 H8b 1.97(3) . . ?
C8 H2a 1.97(3) . . ?
C1 H2a 1.97(3) . . ?
N2 H8c 1.98(3) . . ?
N1 H9c 1.99(2) . . ?
C2 H1b 1.99(2) . . ?
N1 H9a 2.00(2) . . ?
N1 H9b 2.00(3) . . ?
N1 H2 2.00(2) . . ?
N2 H8a 2.00(2) . . ?
C9 H1a 2.01(2) . . ?
C4 H5a 2.03(3) . . ?
C1 H2 2.05(2) . . ?
H1 H2b 2.06(4) . . ?
C6 H1 2.06(2) . . ?
C2 H1 2.06(2) . . ?
C2 H1a 2.07(2) . . ?
C5 H4b 2.07(2) . . ?
C3 H4b 2.08(2) . . ?
C3 H4a 2.09(2) . . ?
C6 H7a 2.09(2) . . ?
C5 H4a 2.09(2) . . ?
C4 H3 2.10(2) . . ?
Cl1 H1a 2.10(2) . . ?
C6 H7b 2.11(2) . . ?
C3 H2 2.12(2) . . ?
C6 H5b 2.12(2) . . ?
C2 H3 2.12(2) . . ?
C3 H7a 2.12(2) . . ?
H5a H4a 2.12(3) . . ?
C1 H6 2.13(2) . . ?
H8c H2b 2.14(4) . . ?
C3 H7b 2.15(2) . . ?
C4 H5b 2.17(2) . . ?
C7 H6 2.18(3) . . ?
C6 H5a 2.18(3) . . ?
C5 H6 2.18(2) . . ?
Cl1 H1b 2.19(2) . '3 556' ?
H8b H2b 2.20(4) . . ?
H9c H1b 2.20(3) . . ?
H2 H2a 2.21(3) . . ?
C7 H3 2.22(2) . . ?
H9c H1a 2.22(3) . . ?
H6 H8a 2.23(3) . . ?
H8c H2a 2.23(4) . . ?
H8a H2a 2.24(3) . . ?
Cl2 H2a 2.25(3) . '1 655' ?
C3 C6 2.254(3) . . ?
Cl2 H2b 2.26(3) . '4 656' ?
H2 H9b 2.28(3) . . ?
H9a H1a 2.30(3) . . ?
H9b H1b 2.31(3) . . ?
H4b H5b 2.34(3) . . ?
C2 C7 2.347(2) . . ?
H3 H4a 2.35(3) . . ?
H1 H8b 2.35(3) . . ?
H4b H1a 2.36(3) . . ?
H7b H2a 2.36(3) . . ?
H1 H1a 2.37(3) . . ?
H4b H1b 2.37(3) . . ?
N2 H2 2.39(2) . . ?
C4 C7 2.389(3) . . ?
C1 C7 2.392(3) . . ?
C5 C7 2.408(3) . . ?
C3 C5 2.411(3) . . ?
C2 C6 2.413(2) . . ?
C4 C6 2.430(3) . . ?
H9c H5a 2.43(4) . '1 545' ?
H1 H5b 2.44(3) . . ?
H3 H2 2.44(3) . . ?
C1 C3 2.441(3) . . ?
H3 H4b 2.47(3) . . ?
H2 H2b 2.47(3) . . ?
H9b H7a 2.47(3) . '1 545' ?
C1 C5 2.473(3) . . ?
H2 H1b 2.47(3) . . ?
C9 H2 2.49(2) . . ?
C9 C2 2.503(2) . . ?
N2 C2 2.505(2) . . ?
C3 H1b 2.51(2) . . ?
N1 C3 2.512(2) . . ?
H6 H7b 2.51(4) . . ?
H6 H7a 2.52(3) . . ?
H3 H1b 2.52(3) . . ?
H1 H6 2.52(3) . . ?
C1 C8 2.525(2) . . ?
C4 C2 2.527(3) . . ?
H6 H5a 2.53(4) . . ?
N2 C6 2.543(2) . . ?
H2 H7b 2.55(3) . . ?
C1 H8b 2.55(3) . . ?
N1 C1 2.556(2) . . ?
C2 H2a 2.57(2) . . ?
H9c H7a 2.57(3) . '1 545' ?
N1 H1 2.58(2) . . ?
C2 H7b 2.58(2) . . ?
H3 H4a 2.58(3) . '3 466' ?
H6 H5b 2.58(3) . . ?
H1 H2a 2.58(3) . . ?
N1 H4b 2.60(2) . . ?
C5 H1 2.60(2) . . ?
C1 H7b 2.61(2) . . ?
H3 H7a 2.61(3) . . ?
C4 H7a 2.62(2) . . ?
H1 H2 2.63(3) . . ?
C1 H1a 2.63(2) . . ?
C2 H9b 2.63(2) . . ?
H2 H9a 2.63(3) . . ?
C1 H5b 2.63(2) . . ?
H5a H4b 2.64(3) . . ?
C5 H7a 2.64(2) . . ?
H4a H7a 2.64(3) . . ?
C8 H1 2.65(2) . . ?
H3 H7b 2.65(3) . . ?
H8a H2b 2.67(3) . . ?
N2 H6 2.67(2) . . ?
Cl2 H9a 2.67(3) . '4 656' ?
C7 H2 2.68(2) . . ?
C8 H6 2.68(2) . . ?
C2 H2b 2.69(3) . . ?
H8b H2a 2.69(4) . . ?
C2 H9a 2.69(2) . . ?
C9 H7a 2.69(2) . '1 545' ?
C2 H4b 2.70(2) . . ?
H5a H7a 2.70(4) . . ?
H8c H7b 2.70(3) . '4 546' ?
H9a H7a 2.71(3) . '1 545' ?
H9a H1b 2.71(3) . . ?
H3 H9c 2.72(3) . '3 456' ?
Cl2 H8b 2.72(3) . . ?
C6 H2a 2.73(3) . . ?
C7 H4a 2.74(2) . . ?
Cl2 H7b 2.75(2) . '1 655' ?
H6 H8b 2.75(4) . '4 656' ?
Cl1 H2 2.76(2) . '1 655' ?
H9a H2b 2.77(4) . . ?
H9b H1a 2.78(4) . . ?
H2 H1a 2.78(3) . . ?
H6 H8b 2.79(3) . . ?
C1 H8a 2.80(2) . . ?
H4a H5b 2.80(3) . . ?
N1 H3 2.81(3) . . ?
C7 H5a 2.82(3) . . ?
H8c H7a 2.83(4) . '4 546' ?
H9c H4a 2.83(3) . '1 545' ?
Cl1 H9b 2.84(3) . '1 655' ?
C4 H1b 2.836(19) . . ?
C6 H8a 2.85(2) . . ?
H9b H4b 2.85(3) . '3 456' ?
N2 H7b 2.86(2) . . ?
C4 H1a 2.86(2) . . ?
H3 H5a 2.86(3) . '3 466' ?
H6 H2a 2.88(4) . . ?
C7 H2a 2.89(2) . . ?
C2 C5 2.924(3) . . ?
C3 H1a 2.93(2) . . ?
N1 C4 2.936(2) . . ?
H1 H9a 2.94(3) . . ?
C1 C4 2.957(3) . . ?
C6 H2 3.00(2) . . ?
H5a H9a 3.02(4) . '1 565' ?
H5b H7b 3.03(3) . '1 655' ?
C3 H1 3.04(2) . . ?
H9a H8b 3.05(4) . '4 646' ?
Cl1 N1 3.0503(17) . . ?
H8c H9b 3.05(4) . '4 556' ?
C6 H4a 3.06(2) . . ?
C3 H5a 3.06(3) . . ?
H1 H8a 3.06(3) . . ?
C8 C6 3.067(3) . . ?
Cl1 N1 3.0711(16) . '3 556' ?
H5b H1a 3.08(3) . . ?
H5a H8b 3.08(4) . '4 656' ?
Cl2 N2 3.0918(15) . '1 655' ?
C6 H4b 3.09(2) . . ?
H8c H5a 3.11(4) . '4 646' ?
H4a H7a 3.11(3) . '3 566' ?
Cl2 H5b 3.12(2) . . ?
Cl1 H8a 3.12(2) . '4 646' ?
Cl2 H1 3.12(2) . . ?
C9 H5a 3.13(3) . '1 545' ?
Cl2 H6 3.13(2) . '4 646' ?
N2 C7 3.133(3) . . ?
C3 H5b 3.14(2) . . ?
Cl2 N2 3.1369(16) . '4 656' ?
C1 H9a 3.14(2) . . ?
C7 H1 3.15(2) . . ?
C6 H8b 3.16(3) . . ?
H4b H7a 3.16(3) . '3 566' ?
H1b H1a 3.18(3) . '3 456' ?
H5a H4a 3.20(4) . '3 566' ?
C7 H4b 3.20(2) . . ?
C3 H6 3.21(2) . . ?
C6 H3 3.22(2) . . ?
C7 H8c 3.22(3) . '4 556' ?
C5 H9c 3.23(2) . '1 565' ?
H7b H2b 3.23(4) . '4 556' ?
C3 H4a 3.23(2) . '3 466' ?
C4 H1 3.24(2) . . ?
C2 H7a 3.24(2) . . ?
H9c H4b 3.25(3) . '3 456' ?
C5 H1a 3.26(2) . . ?
C1 H7a 3.26(2) . . ?
C6 H2b 3.26(3) . . ?
C7 H5b 3.27(2) . . ?
C1 H1b 3.27(2) . . ?
C1 H4b 3.27(2) . . ?
C2 H5b 3.29(2) . . ?
C5 H3 3.29(2) . . ?
C2 H6 3.29(2) . . ?
C9 H1 3.29(2) . . ?
C5 H7b 3.30(2) . . ?
Cl1 H9c 3.30(2) . . ?
C4 H7b 3.31(2) . . ?
C2 H9c 3.31(2) . . ?
C1 H8c 3.32(3) . . ?
C4 H3 3.33(3) . '3 566' ?
C1 H3 3.33(2) . . ?
Cl1 H1 3.33(2) . . ?
H4a H5b 3.33(3) . '3 466' ?
C4 H6 3.33(2) . . ?
H8c H5b 3.35(3) . '4 646' ?
H1 H4b 3.37(3) . . ?
H1 H1b 3.37(3) . . ?
C2 H4a 3.37(2) . . ?
Cl1 H8c 3.37(3) . '4 646' ?
C7 H9c 3.37(2) . '1 565' ?
Cl1 H4b 3.38(2) . '3 556' ?
N2 H9a 3.38(2) . . ?
C1 C9 3.378(2) . . ?
H3 H1a 3.38(3) . . ?
Cl1 H1b 3.38(2) . . ?
Cl1 H5b 3.38(2) . . ?
Cl1 H1a 3.38(2) . '3 556' ?
C4 H2 3.39(2) . . ?
H6 H9a 3.39(3) . '1 565' ?
Cl1 H9c 3.40(2) . '3 556' ?
C9 H2b 3.40(3) . . ?
C1 H5a 3.40(3) . . ?
C9 H4b 3.40(2) . '3 456' ?
N1 H2b 3.41(3) . . ?
C4 H9c 3.41(2) . '1 565' ?
H8a H7b 3.42(3) . . ?
C7 H9b 3.42(2) . '1 565' ?
Cl2 H8c 3.43(2) . '4 656' ?
H2 H9c 3.43(3) . . ?
Cl2 H8c 3.43(3) . '1 655' ?
C3 H2a 3.43(2) . . ?
C7 H4a 3.44(2) . '3 466' ?
Cl2 H6 3.45(3) . . ?
C8 H5a 3.45(3) . '4 646' ?
H1 H7b 3.45(3) . . ?
Cl2 H8a 3.46(2) . '1 655' ?
H1 H8c 3.46(3) . . ?
Cl1 H4b 3.46(2) . . ?
Cl1 H3 3.47(2) . '3 556' ?
H6 H2b 3.47(4) . . ?
C6 H8b 3.47(3) . '4 656' ?
H9b H1b 3.48(3) . '3 456' ?
C7 H9a 3.49(2) . '1 565' ?
H4a H4b 3.50(3) . '3 466' ?
H9b H2b 3.51(4) . . ?
H4a H4a 3.52(4) . '3 566' ?
H4a H4a 3.52(4) . '3 466' ?
H4b H7a 3.53(3) . . ?
H8a H9b 3.53(3) . '4 556' ?
C5 H8b 3.53(3) . '4 656' ?
N2 C3 3.540(2) . . ?
Cl1 C2 3.5445(17) . '1 655' ?
Cl1 C9 3.546(2) . . ?
Cl2 H2b 3.55(3) . '1 655' ?
N2 N1 3.547(2) . . ?
Cl1 H9a 3.55(3) . . ?
H4a H1b 3.55(3) . . ?
H3 H4b 3.55(4) . '3 466' ?
C6 H1a 3.55(2) . . ?
N1 C5 3.559(2) . . ?
Cl2 H2a 3.56(3) . '4 656' ?
H1 H5a 3.56(3) . . ?
H8a H2b 3.56(4) . '4 556' ?
N1 C6 3.564(2) . . ?
Cl1 C8 3.565(2) . '4 646' ?
H8c H9a 3.57(4) . '4 556' ?
C5 H3 3.57(2) . '3 566' ?
Cl2 C9 3.572(2) . '4 656' ?
C8 H6 3.58(3) . '4 646' ?
C8 H7b 3.58(2) . '4 546' ?
H7b H2b 3.58(4) . . ?
C9 C7 3.586(2) . '1 545' ?
C5 H4a 3.59(2) . '3 566' ?
C4 H7a 3.59(2) . '3 566' ?
H5b H7a 3.59(3) . . ?
H2 H8a 3.59(3) . '4 546' ?
H2 H7a 3.59(3) . . ?
H2 H4b 3.59(3) . . ?
Cl2 C8 3.595(2) . '1 655' ?
H8a H2a 3.60(3) . '4 556' ?
Cl2 H2 3.60(2) . '1 655' ?
H8b H5b 3.60(3) . '4 646' ?
Cl1 H3 3.60(2) . '1 655' ?
H6 H8c 3.61(3) . . ?
Cl2 C8 3.611(2) . . ?
N1 H5b 3.62(2) . . ?
H1 H8a 3.63(3) . '4 646' ?
H4a H7b 3.63(3) . '3 566' ?
C5 H8c 3.64(3) . '4 656' ?
Cl1 C9 3.641(2) . '3 556' ?
C6 H9a 3.64(2) . '1 565' ?
C3 H5a 3.64(2) . '3 466' ?
Cl2 H8b 3.65(3) . '4 656' ?
Cl2 C8 3.660(2) . '4 656' ?
C9 H3 3.67(2) . '3 556' ?
Cl2 H9b 3.68(2) . '4 656' ?
N2 H7b 3.68(2) . '4 546' ?
C9 H4a 3.68(2) . '1 545' ?
C7 H8a 3.69(2) . . ?
C3 H9c 3.69(2) . '3 456' ?
C1 H9b 3.69(2) . . ?
C6 H9c 3.70(2) . '1 565' ?
N1 C7 3.700(2) . . ?
Cl1 C9 3.707(2) . '1 655' ?
Cl2 C1 3.7069(18) . . ?
C8 H7b 3.71(2) . . ?
Cl2 H8a 3.71(2) . '4 646' ?
Cl2 C7 3.711(2) . '1 655' ?
C4 H9b 3.71(3) . '3 556' ?
C5 H9a 3.72(2) . '1 565' ?
C4 H4a 3.72(3) . '3 566' ?
C8 H9a 3.72(3) . '4 656' ?
Cl2 H1 3.73(2) . '4 656' ?
C7 H5b 3.73(2) . '1 455' ?
C4 H5a 3.75(3) . '3 466' ?
Cl2 H8a 3.75(2) . . ?
C8 H9b 3.76(3) . '4 556' ?
Cl2 C6 3.7709(19) . . ?
Cl1 H9b 3.77(2) . '3 556' ?
C9 H8c 3.77(3) . '4 546' ?
C5 H2 3.79(2) . . ?
N2 H1a 3.80(2) . . ?
N1 H4a 3.80(2) . . ?
N1 H2a 3.80(2) . . ?
C3 C9 3.802(2) . . ?
Cl2 C5 3.805(2) . . ?
C5 H1b 3.81(2) . . ?
C8 H7a 3.81(2) . '4 546' ?
C7 H4b 3.84(2) . '3 466' ?
C1 H4a 3.84(2) . . ?
N2 C5 3.838(3) . . ?
C9 H8b 3.85(3) . '4 646' ?
C7 H2b 3.85(3) . . ?
C2 H5a 3.85(3) . . ?
C8 H5b 3.86(2) . '4 646' ?
Cl1 H8b 3.86(3) . '4 646' ?
Cl1 H1b 3.86(2) . '1 655' ?
C8 H2 3.86(2) . . ?
N2 C9 3.863(2) . . ?
C9 C5 3.866(3) . '1 545' ?
C3 H9b 3.87(2) . . ?
C8 C2 3.871(2) . . ?
Cl2 H7a 3.88(2) . '4 646' ?
C5 H7b 3.88(2) . '1 655' ?
Cl1 N1 3.8961(17) . '1 655' ?
N1 H1a 3.91(2) . '3 456' ?
N1 H1b 3.91(2) . '3 556' ?
C7 H1b 3.92(2) . . ?
C3 C4 3.926(3) . '3 466' ?
C4 H4a 3.93(3) . '3 466' ?
Cl2 C1 3.9413(17) . '4 656' ?
C3 H4b 3.94(2) . '3 466' ?
Cl1 H5a 3.94(3) . '1 545' ?
Cl2 C6 3.9469(18) . '4 646' ?
Cl1 C3 3.9481(19) . '3 556' ?
N2 H9b 3.96(2) . . ?
C9 H6 3.96(2) . '1 545' ?
C8 C7 3.973(3) . . ?
C8 C5 3.975(3) . '4 646' ?
Cl1 C1 3.9765(18) . . ?
C6 H8c 3.98(3) . . ?
N1 H3 3.98(2) . '3 556' ?
C9 H3 3.98(3) . . ?
C3 H2b 3.99(3) . . ?
Cl1 C4 3.994(2) . '3 556' ?
C3 H9c 3.99(2) . '1 565' ?
N2 H7a 3.99(2) . . ?
C9 C6 3.996(2) . '1 545' ?
N2 H8a 4.00(2) . '4 546' ?
Cl2 H2 4.00(2) . '4 656' ?
N2 H5b 4.00(2) . . ?
C7 H2b 4.02(3) . '4 556' ?
Cl1 C2 4.0239(17) . '3 556' ?
C7 H1a 4.03(2) . . ?
C6 H1b 4.03(2) . . ?
Cl1 C2 4.0272(17) . . ?
Cl1 C3 4.0307(19) . '1 655' ?
C2 H8b 4.03(3) . . ?
Cl2 C1 4.0451(18) . '1 655' ?
Cl1 C5 4.057(2) . . ?
C4 C7 4.087(3) . '3 566' ?
Cl1 C4 4.115(2) . . ?
Cl1 H9a 4.14(3) . '1 655' ?
C8 C7 4.171(3) . '4 546' ?
Cl2 N2 4.1719(15) . . ?
C4 C9 4.181(3) . '1 565' ?
Cl2 H9c 4.19(2) . '4 656' ?
C8 C6 4.204(3) . '4 646' ?
Cl2 H5a 4.21(3) . . ?
Cl2 H7b 4.22(2) . '4 646' ?
Cl2 C2 4.2186(17) . '1 655' ?
Cl2 C7 4.221(2) . '4 646' ?
Cl2 H7a 4.22(2) . '1 655' ?
Cl2 H6 4.25(3) . '1 655' ?
Cl2 C6 4.2576(19) . '1 655' ?
C3 C5 4.262(3) . '3 466' ?
C4 C9 4.271(3) . '3 556' ?
C4 C5 4.299(3) . '3 466' ?
C4 C4 4.327(3) . '3 566' ?
C4 C4 4.327(3) . '3 466' ?
Cl2 C2 4.3328(17) . '4 656' ?
N2 C7 4.352(3) . '4 546' ?
N2 C4 4.368(3) . . ?
C8 C5 4.374(3) . . ?
Cl2 N1 4.3810(15) . '4 656' ?
C4 C9 4.411(3) . . ?
C8 C9 4.433(3) . '4 656' ?
Cl2 C3 4.576(2) . '1 655' ?
Cl2 C8 4.618(2) . '4 646' ?
Cl1 Cl1 4.6770(6) . '3 556' ?
Cl1 Cl1 4.6770(6) . '3 456' ?

loop_
_geom_hbond_atom_site_label_D
_geom_hbond_atom_site_label_H
_geom_hbond_atom_site_label_A
_geom_hbond_site_symmetry_D
_geom_hbond_site_symmetry_H
_geom_hbond_site_symmetry_A
_geom_hbond_distance_DH
_geom_hbond_distance_HA
_geom_hbond_distance_DA
_geom_hbond_angle_DHA
_geom_hbond_publ_flag
? ? ? ? ? ? ? ? ? ? ?

loop_
_geom_torsion_atom_site_label_1
_geom_torsion_atom_site_label_2
_geom_torsion_atom_site_label_3
_geom_torsion_atom_site_label_4
_geom_torsion_site_symmetry_1
_geom_torsion_site_symmetry_2
_geom_torsion_site_symmetry_3
_geom_torsion_site_symmetry_4
_geom_torsion
_geom_torsion_publ_flag
C8 N2 C1 C2 . . . . -172.81(14) ?
C8 N2 C1 C6 . . . . -59.2(2) ?
C8 N2 C1 H1 . . . . 65.3(15) ?
H2a N2 C1 C2 . . . . -48.1(17) ?
H2a N2 C1 C6 . . . . 65.4(17) ?
H2a N2 C1 H1 . . . . -170(2) ?
H2b N2 C1 C2 . . . . 72(2) ?
H2b N2 C1 C6 . . . . -175(2) ?
H2b N2 C1 H1 . . . . -50(2) ?
C1 N2 C8 H8a . . . . 71.6(16) ?
C1 N2 C8 H8c . . . . -172.9(15) ?
C1 N2 C8 H8b . . . . -47.3(15) ?
H2a N2 C8 H8a . . . . -53(2) ?
H2a N2 C8 H8c . . . . 63(2) ?
H2a N2 C8 H8b . . . . -172(2) ?
H2b N2 C8 H8a . . . . -173(3) ?
H2b N2 C8 H8c . . . . -58(3) ?
H2b N2 C8 H8b . . . . 68(3) ?
C2 N1 C9 H9c . . . . 179.4(14) ?
C2 N1 C9 H9b . . . . 52.1(16) ?
C2 N1 C9 H9a . . . . -60.6(17) ?
H1b N1 C9 H9c . . . . 55(2) ?
H1b N1 C9 H9b . . . . -72(2) ?
H1b N1 C9 H9a . . . . 175(2) ?
H1a N1 C9 H9c . . . . -55(2) ?
H1a N1 C9 H9b . . . . 178(2) ?
H1a N1 C9 H9a . . . . 65(2) ?
C9 N1 C2 C1 . . . . 90.57(18) ?
C9 N1 C2 C3 . . . . -151.82(15) ?
C9 N1 C2 H2 . . . . -26.7(14) ?
H1b N1 C2 C1 . . . . -146.5(15) ?
H1b N1 C2 C3 . . . . -28.9(15) ?
H1b N1 C2 H2 . . . . 96(2) ?
H1a N1 C2 C1 . . . . -32.9(15) ?
H1a N1 C2 C3 . . . . 84.7(14) ?
H1a N1 C2 H2 . . . . -150(2) ?
N2 C1 C2 N1 . . . . -114.19(15) ?
N2 C1 C2 C3 . . . . 123.70(14) ?
N2 C1 C2 H2 . . . . 3.9(13) ?
C6 C1 C2 N1 . . . . 125.30(14) ?
C6 C1 C2 C3 . . . . 3.18(17) ?
C6 C1 C2 H2 . . . . -116.6(13) ?
H1 C1 C2 N1 . . . . 1.0(17) ?
H1 C1 C2 C3 . . . . -121.1(16) ?
H1 C1 C2 H2 . . . . 119(2) ?
N2 C1 C6 C5 . . . . 168.20(14) ?
N2 C1 C6 C7 . . . . -85.15(17) ?
N2 C1 C6 H6 . . . . 40.3(17) ?
C2 C1 C6 C5 . . . . -73.55(16) ?
C2 C1 C6 C7 . . . . 33.10(17) ?
C2 C1 C6 H6 . . . . 158.5(17) ?
H1 C1 C6 C5 . . . . 50.2(17) ?
H1 C1 C6 C7 . . . . 156.8(17) ?
H1 C1 C6 H6 . . . . -78(2) ?
C2 C3 C4 C5 . . . . -67.93(18) ?
C2 C3 C4 H4a . . . . 173.5(14) ?
C2 C3 C4 H4b . . . . 53.4(15) ?
C7 C3 C4 C5 . . . . 37.28(18) ?
C7 C3 C4 H4a . . . . -81.3(14) ?
C7 C3 C4 H4b . . . . 158.6(15) ?
H3 C3 C4 C5 . . . . 168.2(16) ?
H3 C3 C4 H4a . . . . 50(2) ?
H3 C3 C4 H4b . . . . -70(2) ?
C4 C3 C2 N1 . . . . -55.22(19) ?
C4 C3 C2 C1 . . . . 68.32(17) ?
C4 C3 C2 H2 . . . . -177.0(14) ?
C7 C3 C2 N1 . . . . -162.07(14) ?
C7 C3 C2 C1 . . . . -38.53(16) ?
C7 C3 C2 H2 . . . . 76.1(14) ?
H3 C3 C2 N1 . . . . 67.5(15) ?
H3 C3 C2 C1 . . . . -168.9(15) ?
H3 C3 C2 H2 . . . . -54(2) ?
C4 C3 C7 C6 . . . . -55.43(16) ?
C4 C3 C7 H7a . . . . 61.3(17) ?
C4 C3 C7 H7b . . . . -172.0(15) ?
C2 C3 C7 C6 . . . . 57.67(15) ?
C2 C3 C7 H7a . . . . 174.4(17) ?
C2 C3 C7 H7b . . . . -58.9(15) ?
H3 C3 C7 C6 . . . . -178.7(17) ?
H3 C3 C7 H7a . . . . -62(2) ?
H3 C3 C7 H7b . . . . 65(2) ?
C3 C4 C5 C6 . . . . -3.10(18) ?
C3 C4 C5 H5a . . . . -122.9(16) ?
C3 C4 C5 H5b . . . . 121.5(14) ?
H4a C4 C5 C6 . . . . 115.1(16) ?
H4a C4 C5 H5a . . . . -5(2) ?
H4a C4 C5 H5b . . . . -120(2) ?
H4b C4 C5 C6 . . . . -125.0(16) ?
H4b C4 C5 H5a . . . . 115(2) ?
H4b C4 C5 H5b . . . . 0(2) ?
C1 C6 C5 C4 . . . . 74.45(18) ?
C1 C6 C5 H5a . . . . -173.8(16) ?
C1 C6 C5 H5b . . . . -53.7(14) ?
C7 C6 C5 C4 . . . . -31.70(18) ?
C7 C6 C5 H5a . . . . 80.1(16) ?
C7 C6 C5 H5b . . . . -159.8(14) ?
H6 C6 C5 C4 . . . . -160.1(16) ?
H6 C6 C5 H5a . . . . -48(2) ?
H6 C6 C5 H5b . . . . 72(2) ?
C1 C6 C7 C3 . . . . -56.49(16) ?
C1 C6 C7 H7a . . . . -176.1(15) ?
C1 C6 C7 H7b . . . . 63.8(14) ?
C5 C6 C7 C3 . . . . 53.09(16) ?
C5 C6 C7 H7a . . . . -66.5(15) ?
C5 C6 C7 H7b . . . . 173.4(14) ?
H6 C6 C7 C3 . . . . -178.8(15) ?
H6 C6 C7 H7a . . . . 62(2) ?
H6 C6 C7 H7b . . . . -59(2) ?

loop_
_cod_related_entry_id
_cod_related_entry_database
_cod_related_entry_code
1 ChemSpider 21189469
